data_7132052
loop_
_publ_author_name
'Sultana, Tania'
'Duffin, Rebekah. N.'
'Blair, Victoria L.'
'Andrews, Philip Craig'

_publ_section_title
;
 Gallium reactivates 1st and 2nd generation quinolone antibiotics towards
 drug-resistantKlebsiella pneumoniae
;
_journal_name_full 'Chemical Communications'
_journal_paper_doi 10.1039/D3CC02916F
_journal_year 2023
_chemical_formula_moiety 'C36 H33 Ga N6 O9, C2 H6 O S'
_chemical_formula_sum 'C38 H39 Ga N6 O10 S'
_chemical_formula_weight 841.53
_chemical_name_systematic 'gallium tris-naladixate'
_space_group_crystal_system triclinic
_space_group_IT_number 2
_space_group_name_Hall '-P 1'
_space_group_name_H-M_alt 'P -1'
_atom_sites_solution_hydrogens geom
_atom_sites_solution_primary dual
_audit_creation_date 2022-12-01
_audit_creation_method
;
Olex2 1.5
(compiled 2021.12.09 svn.r5202d8cf for OlexSys, GUI svn.r6439)
;
_audit_update_record
;
2023-05-24 deposited with the CCDC.	2023-08-21 downloaded from the CCDC.
;
_cell_angle_alpha 79.9703(12)
_cell_angle_beta 77.8647(13)
_cell_angle_gamma 86.5916(12)
_cell_formula_units_Z 2
_cell_length_a 9.57906(15)
_cell_length_b 12.08921(18)
_cell_length_c 16.5051(2)
_cell_measurement_reflns_used 21853
_cell_measurement_temperature 122.98(10)
_cell_measurement_theta_max 78.7330
_cell_measurement_theta_min 4.2560
_cell_volume 1839.56(5)
_computing_cell_refinement 'CrysAlisPro 1.171.41.113a (Rigaku OD, 2021)'
_computing_data_collection 'CrysAlisPro 1.171.41.113a (Rigaku OD, 2021)'
_computing_data_reduction 'CrysAlisPro 1.171.41.113a (Rigaku OD, 2021)'
_computing_molecular_graphics 'Olex2 1.5 (Dolomanov et al., 2009)'
_computing_publication_material 'Olex2 1.5 (Dolomanov et al., 2009)'
_computing_structure_refinement 'XL  (Sheldrick, 2008)'
_computing_structure_solution 'SHELXS  (Sheldrick, 2008)'
_diffrn_ambient_environment N~2~
_diffrn_ambient_temperature 123.15
_diffrn_detector 'Hybrid Pixel Array Detector'
_diffrn_detector_area_resol_mean 10.0000
_diffrn_detector_type HyPix
_diffrn_measured_fraction_theta_full 1.000
_diffrn_measured_fraction_theta_max 0.977
_diffrn_measurement_details
;
List of Runs (angles in degrees, time in seconds):

  # Type    Start    End  Width  t~exp~   \w     \q     \k     \f   Frames
#--------------------------------------------------------------------------
  1  \w     36.00 122.00   0.50    0.12    --   50.49  66.00  49.00  172
  2  \w     97.00 178.00   0.50    0.40    --  111.50  66.00  49.00  162
  3  \w    104.00 178.00   0.50    0.40    --  111.50  45.00 -60.00  148
  4  \w    104.00 178.00   0.50    0.40    --  111.50  45.00 -90.00  148
  5  \w    108.00 178.00   0.50    0.40    --  111.50  30.00 -30.00  140
  6  \w     98.00 178.00   0.50    0.40    --  111.50  61.00-180.00  160
  7  \w     63.00 118.00   0.50    0.40    --  111.50   0.00-180.00  110
  8  \w      2.00  57.00   0.50    0.12    --   50.49   0.00-120.00  110
  9  \w     63.00 118.00   0.50    0.40    --  111.50   0.00  90.00  110
 10  \w      2.00  57.00   0.50    0.12    --   50.49   0.00 120.00  110
 11  \w    -99.00 -44.00   0.50    0.12    --  -50.49   0.00  60.00  110
 12  \w    -65.00  21.00   0.50    0.12    --  -50.49  66.00  49.00  172
 13  \w   -105.00 -18.00   0.50    0.40    --  -90.00  66.00  49.00  174
 14  \w    -55.00  21.00   0.50    0.12    --  -50.49  19.00  30.00  152
 15  \w    -62.00  21.00   0.50    0.12    --  -50.49  57.00-180.00  166
 16  \w    -78.00 -18.00   0.50    0.40    --  -90.00  45.00-120.00  120
 17  \w   -161.00 -75.00   0.50    0.40    --  -90.00 -66.00 -85.00  172
 18  \w   -122.00 -35.00   0.50    0.12    --  -50.49 -66.00 -85.00  174
 19  \w    -20.00  65.00   0.50    0.12    --   50.49 -66.00 -85.00  170
 20  \w     41.00  76.00   0.50    0.40    --  111.50 -45.00-180.00   70
 21  \w     41.00 131.00   0.50    0.40    --  111.50 -77.00-120.00  180
 22  \w     41.00 127.00   0.50    0.40    --  111.50 -66.00 -85.00  172
 23  \w     41.00  76.00   0.50    0.40    --  111.50 -45.00 -60.00   70
 24  \w     41.00  76.00   0.50    0.40    --  111.50 -45.00 -30.00   70
 25  \w     41.00 131.00   0.50    0.40    --  111.50 -77.00  60.00  180
 26  \w     41.00  76.00   0.50    0.40    --  111.50 -45.00  90.00   70
 27  \w     41.00  66.00   0.50    0.40    --  111.50 -45.00 120.00   50
 28  \w     40.00  66.00   0.50    0.40    --  111.50 -30.00 150.00   52
 29  \w     40.00  66.00   0.50    0.40    --  111.50 -30.00 120.00   52
 30  \w     98.00 160.00   0.50    0.40    --  111.50 125.00  90.00  124
 31  \w     45.00  72.00   0.50    0.40    --  111.50 -45.00  60.00   54
 32  \w     40.00  66.00   0.50    0.40    --  111.50 -30.00  30.00   52
 33  \w     40.00  66.00   0.50    0.40    --  111.50 -30.00 -60.00   52
 34  \w     40.00  66.00   0.50    0.40    --  111.50 -30.00-180.00   52
 35  \w     97.00 123.00   0.50    0.40    --  111.50-140.00 -85.65   52
 36  \w     41.00 106.00   0.50    0.40    --  111.50 -94.00-180.00  130
 37  \w     41.00 111.00   0.50    0.40    --  111.50-125.00-180.00  140
 38  \w     41.00 106.00   0.50    0.40    --  111.50 -94.00-120.00  130
 39  \w     80.00 106.00   0.50    0.40    --  111.50-100.00 -71.27   52
 40  \w     41.00 106.00   0.50    0.40    --  111.50 -94.00 -60.00  130
 41  \w     41.00 106.00   0.50    0.40    --  111.50 -94.00   0.00  130
 42  \w     75.00 101.00   0.50    0.40    --  111.50 -94.00  60.00   52
 43  \w     41.00  67.00   0.50    0.40    --  111.50 -94.00  60.00   52
 44  \w     41.00 106.00   0.50    0.40    --  111.50 -94.00 120.00  130
 45  \w     79.00 105.00   0.50    0.40    --  111.50 -94.00 150.00   52
 46  \w     41.00  68.00   0.50    0.40    --  111.50 -94.00 150.00   54
 47  \w     41.00 106.00   0.50    0.40    --  111.50 -94.00  90.00  130
 48  \w     46.00 105.00   0.50    0.40    --  111.50 -94.00  30.00  118
 49  \w     68.00 104.00   0.50    0.40    --  111.50 -94.00 -30.00   72
 50  \w     41.00 106.00   0.50    0.40    --  111.50 -94.00-150.00  130
;
_diffrn_measurement_device 'four-circle diffractometer'
_diffrn_measurement_device_type 'XtaLAB Synergy, Dualflex, HyPix'
_diffrn_measurement_method '\w scans'
_diffrn_orient_matrix_type 'CrysAlisPro convention (1999,Acta A55,543-557)'
_diffrn_orient_matrix_UB_11 -0.0534531000
_diffrn_orient_matrix_UB_12 0.0819033000
_diffrn_orient_matrix_UB_13 -0.0701648000
_diffrn_orient_matrix_UB_21 -0.1441092000
_diffrn_orient_matrix_UB_22 -0.0597002000
_diffrn_orient_matrix_UB_23 0.0229734000
_diffrn_orient_matrix_UB_31 -0.0587488000
_diffrn_orient_matrix_UB_32 0.0805247000
_diffrn_orient_matrix_UB_33 0.0626193000
_diffrn_radiation_monochromator mirror
_diffrn_radiation_probe x-ray
_diffrn_radiation_type 'Cu K\a'
_diffrn_radiation_wavelength 1.54184
_diffrn_reflns_av_R_equivalents 0.0534
_diffrn_reflns_av_unetI/netI 0.0402
_diffrn_reflns_Laue_measured_fraction_full 1.000
_diffrn_reflns_Laue_measured_fraction_max 0.977
_diffrn_reflns_limit_h_max 12
_diffrn_reflns_limit_h_min -12
_diffrn_reflns_limit_k_max 15
_diffrn_reflns_limit_k_min -14
_diffrn_reflns_limit_l_max 20
_diffrn_reflns_limit_l_min -20
_diffrn_reflns_number 38980
_diffrn_reflns_point_group_measured_fraction_full 1.000
_diffrn_reflns_point_group_measured_fraction_max 0.977
_diffrn_reflns_theta_full 67.684
_diffrn_reflns_theta_max 80.440
_diffrn_reflns_theta_min 3.714
_diffrn_source 'micro-focus sealed X-ray tube'
_diffrn_source_type 'PhotonJet (Cu) X-ray Source'
_exptl_absorpt_coefficient_mu 2.140
_exptl_absorpt_correction_T_max 1.00000
_exptl_absorpt_correction_T_min 0.95391
_exptl_absorpt_correction_type multi-scan
_exptl_absorpt_process_details
;
CrysAlisPro 1.171.41.113a (Rigaku Oxford Diffraction, 2021)
Empirical absorption correction using spherical harmonics,
implemented in SCALE3 ABSPACK scaling algorithm.
;
_exptl_crystal_density_diffrn 1.519
_exptl_crystal_description irregular
_exptl_crystal_F_000 872
_exptl_crystal_size_max 0.12
_exptl_crystal_size_mid 0.08
_exptl_crystal_size_min 0.04
_refine_diff_density_max 0.781
_refine_diff_density_min -0.889
_refine_diff_density_rms 0.076
_refine_ls_extinction_method none
_refine_ls_goodness_of_fit_ref 1.075
_refine_ls_hydrogen_treatment constr
_refine_ls_matrix_type full
_refine_ls_number_parameters 513
_refine_ls_number_reflns 7899
_refine_ls_number_restraints 0
_refine_ls_restrained_S_all 1.075
_refine_ls_R_factor_all 0.0477
_refine_ls_R_factor_gt 0.0429
_refine_ls_shift/su_max 0.001
_refine_ls_shift/su_mean 0.000
_refine_ls_structure_factor_coef Fsqd
_refine_ls_weighting_details 'w=1/[\s^2^(Fo^2^)+(0.0562P)^2^+1.7708P] where P=(Fo^2^+2Fc^2^)/3'
_refine_ls_weighting_scheme calc
_refine_ls_wR_factor_gt 0.1142
_refine_ls_wR_factor_ref 0.1178
_reflns_Friedel_coverage 0.000
_reflns_number_gt 7003
_reflns_number_total 7899
_reflns_threshold_expression 'I > 2\s(I)'
_cod_data_source_file d3cc02916f2.cif
_cod_data_source_block ts_ganal3_auto
_cod_database_code 7132052
_shelx_shelxl_version_number 2018/3
_chemical_oxdiff_formula 'Ga H N C O'
_chemical_oxdiff_usercomment 'colourless plates'
_shelx_space_group_comment
;
The symmetry employed for this shelxl refinement is uniquely defined
by the following loop, which should always be used as a source of
symmetry information in preference to the above space-group names.
They are only intended as comments.
;
_shelx_estimated_absorpt_t_max 0.919
_shelx_estimated_absorpt_t_min 0.783
_olex2_refinement_description
;
1. Fixed Uiso
 At 1.2 times of:
  All C(H) groups, All C(H,H) groups
 At 1.5 times of:
  All C(H,H,H) groups
2.a Secondary CH2 refined with riding coordinates:
 C3(H3A,H3B), C27(H27A,H27B), C15(H15A,H15B)
2.b Aromatic/amide H refined with riding coordinates:
 C14(H14), C2(H2), C26(H26), C9(H9), C21(H21), C8(H8), C20(H20), C33(H33),
 C32(H32)
2.c Idealised Me refined as rotating group:
 C4(H4A,H4B,H4C), C28(H28A,H28B,H28C), C16(H16A,H16B,H16C), C36(H36A,H36B,
 H36C), C37(H37A,H37B,H37C), C7(H7A,H7B,H7C), C31(H31A,H31B,H31C), C19(H19A,
 H19B,H19C)
;
_olex2_submission_special_instructions 'No special instructions were received'
_oxdiff_exptl_absorpt_empirical_details
;
Empirical correction (ABSPACK) includes:
- Absorption correction using spherical harmonics
- Frame scaling
;
_oxdiff_exptl_absorpt_empirical_full_max 1.424
_oxdiff_exptl_absorpt_empirical_full_min 0.818

loop_
_space_group_symop_operation_xyz
'x, y, z'
'-x, -y, -z'

loop_
_atom_site_label
_atom_site_type_symbol
_atom_site_fract_x
_atom_site_fract_y
_atom_site_fract_z
_atom_site_U_iso_or_equiv
_atom_site_adp_type
_atom_site_occupancy
_atom_site_site_symmetry_order
_atom_site_calc_flag
_atom_site_refinement_flags_posn
_atom_site_refinement_flags_adp
_atom_site_refinement_flags_occupancy
_atom_site_disorder_assembly
_atom_site_disorder_group
Ga1 Ga 0.52688(3) 0.76576(2) 0.74180(2) 0.01885(9) Uani 1 1 d . . . . .
O8 O 0.58803(17) 0.84173(12) 0.82718(9) 0.0211(3) Uani 1 1 d . . . . .
O5 O 0.64934(17) 0.86084(12) 0.64782(9) 0.0211(3) Uani 1 1 d . . . . .
O4 O 0.68406(17) 0.65930(12) 0.75346(9) 0.0214(3) Uani 1 1 d . . . . .
O7 O 0.37157(17) 0.87429(13) 0.73552(10) 0.0224(3) Uani 1 1 d . . . . .
O1 O 0.46023(18) 0.69274(13) 0.66072(9) 0.0229(3) Uani 1 1 d . . . . .
O2 O 0.41258(17) 0.66766(12) 0.83622(9) 0.0209(3) Uani 1 1 d . . . . .
C38 C 0.3453(2) 0.63738(17) 0.67017(13) 0.0195(4) Uani 1 1 d . . . . .
O3 O 0.28963(19) 0.62766(14) 0.61092(10) 0.0268(3) Uani 1 1 d . . . . .
O9 O 0.2689(2) 1.04377(15) 0.72615(13) 0.0337(4) Uani 1 1 d . . . . .
O6 O 0.88147(19) 0.56148(14) 0.71571(10) 0.0277(4) Uani 1 1 d . . . . .
N5 N 0.5098(2) 1.17158(15) 0.85776(12) 0.0221(4) Uani 1 1 d . . . . .
N3 N 1.0186(2) 0.76739(17) 0.49579(11) 0.0240(4) Uani 1 1 d . . . . .
C35 C 0.5565(2) 0.94310(18) 0.83642(13) 0.0199(4) Uani 1 1 d . . . . .
C14 C 0.9669(3) 0.70322(19) 0.56943(13) 0.0225(4) Uani 1 1 d . . . . .
H14 H 1.019997 0.637237 0.585818 0.027 Uiso 1 1 calc R U . . .
C34 C 0.6244(2) 0.99168(18) 0.89256(13) 0.0201(4) Uani 1 1 d . . . . .
C11 C 0.3236(2) 0.59608(16) 0.83107(12) 0.0169(4) Uani 1 1 d . . . . .
N1 N 0.11458(19) 0.43784(14) 0.83554(11) 0.0174(3) Uani 1 1 d . . . . .
C24 C 0.3601(2) 0.97707(18) 0.74812(14) 0.0217(4) Uani 1 1 d . . . . .
C2 C 0.1773(2) 0.50170(17) 0.76332(13) 0.0186(4) Uani 1 1 d . . . . .
H2 H 0.148164 0.492961 0.713266 0.022 Uiso 1 1 calc R U . . .
C5 C 0.1575(2) 0.44592(16) 0.90945(12) 0.0167(4) Uani 1 1 d . . . . .
C29 C 0.6020(2) 1.10519(18) 0.90197(13) 0.0204(4) Uani 1 1 d . . . . .
C12 C 0.8012(2) 0.64240(17) 0.70225(13) 0.0199(4) Uani 1 1 d . . . . .
C23 C 0.7633(2) 0.82710(17) 0.60235(13) 0.0185(4) Uani 1 1 d . . . . .
C25 C 0.4597(2) 1.01430(18) 0.79725(13) 0.0205(4) Uani 1 1 d . . . . .
C10 C 0.2597(2) 0.52445(16) 0.90834(12) 0.0171(4) Uani 1 1 d . . . . .
C17 C 0.9451(2) 0.86506(19) 0.46984(13) 0.0233(4) Uani 1 1 d . . . . .
C26 C 0.4423(2) 1.12554(18) 0.80904(14) 0.0216(4) Uani 1 1 d . . . . .
H26 H 0.378227 1.172175 0.780622 0.026 Uiso 1 1 calc R U . . .
C1 C 0.2811(2) 0.57901(17) 0.75698(13) 0.0188(4) Uani 1 1 d . . . . .
C13 C 0.8416(2) 0.72641(17) 0.62324(13) 0.0195(4) Uani 1 1 d . . . . .
N2 N 0.09687(19) 0.37475(14) 0.97880(11) 0.0182(3) Uani 1 1 d . . . . .
N6 N 0.6631(2) 1.15583(16) 0.95175(12) 0.0226(4) Uani 1 1 d . . . . .
N4 N 1.0014(2) 0.92383(18) 0.39426(12) 0.0285(4) Uani 1 1 d . . . . .
C9 C 0.3015(2) 0.52832(18) 0.98459(13) 0.0207(4) Uani 1 1 d . . . . .
H9 H 0.369777 0.580841 0.987043 0.025 Uiso 1 1 calc R U . . .
C21 C 0.7507(3) 0.99700(19) 0.49401(14) 0.0251(5) Uani 1 1 d . . . . .
H21 H 0.665698 1.022183 0.527570 0.030 Uiso 1 1 calc R U . . .
C8 C 0.2426(3) 0.45552(18) 1.05528(13) 0.0223(4) Uani 1 1 d . . . . .
H8 H 0.271096 0.455703 1.107014 0.027 Uiso 1 1 calc R U . . .
C6 C 0.1389(2) 0.38032(17) 1.05004(13) 0.0187(4) Uani 1 1 d . . . . .
C3 C 0.0025(2) 0.35846(17) 0.83446(13) 0.0202(4) Uani 1 1 d . . . . .
H3A H -0.047827 0.388718 0.788437 0.024 Uiso 1 1 calc R U . . .
H3B H -0.068240 0.352161 0.888122 0.024 Uiso 1 1 calc R U . . .
C20 C 0.8071(3) 1.0585(2) 0.41736(15) 0.0302(5) Uani 1 1 d . . . . .
H20 H 0.761975 1.126801 0.397164 0.036 Uiso 1 1 calc R U . . .
C22 C 0.8199(2) 0.89626(18) 0.52262(13) 0.0214(4) Uani 1 1 d . . . . .
C33 C 0.7135(3) 0.92771(19) 0.94131(14) 0.0239(4) Uani 1 1 d . . . . .
H33 H 0.730499 0.850028 0.938831 0.029 Uiso 1 1 calc R U . . .
C4 C 0.0642(3) 0.24286(19) 0.82230(16) 0.0286(5) Uani 1 1 d . . . . .
H4A H 0.132436 0.248410 0.768516 0.043 Uiso 1 1 calc R U . . .
H4B H -0.013068 0.193199 0.822353 0.043 Uiso 1 1 calc R U . . .
H4C H 0.113077 0.212147 0.868147 0.043 Uiso 1 1 calc R U . . .
C30 C 0.7488(2) 1.0925(2) 0.99611(13) 0.0233(4) Uani 1 1 d . . . . .
C32 C 0.7759(3) 0.9783(2) 0.99272(14) 0.0260(5) Uani 1 1 d . . . . .
H32 H 0.837030 0.936034 1.025707 0.031 Uiso 1 1 calc R U . . .
C18 C 0.9332(3) 1.0185(2) 0.36891(15) 0.0305(5) Uani 1 1 d . . . . .
C27 C 0.4822(3) 1.29171(19) 0.86622(16) 0.0269(5) Uani 1 1 d . . . . .
H27A H 0.474593 1.299768 0.925672 0.032 Uiso 1 1 calc R U . . .
H27B H 0.389839 1.316626 0.850352 0.032 Uiso 1 1 calc R U . . .
C15 C 1.1494(3) 0.7280(2) 0.44137(16) 0.0342(6) Uani 1 1 d . . . . .
H15A H 1.215872 0.690700 0.476711 0.041 Uiso 1 1 calc R U . . .
H15B H 1.197987 0.793201 0.403367 0.041 Uiso 1 1 calc R U . . .
C28 C 0.5988(3) 1.3661(2) 0.81171(19) 0.0355(6) Uani 1 1 d . . . . .
H28A H 0.604177 1.360617 0.752574 0.053 Uiso 1 1 calc R U . . .
H28B H 0.690449 1.341727 0.827229 0.053 Uiso 1 1 calc R U . . .
H28C H 0.577482 1.444111 0.819937 0.053 Uiso 1 1 calc R U . . .
C16 C 1.1111(4) 0.6460(4) 0.3896(2) 0.0585(10) Uani 1 1 d . . . . .
H16A H 1.050802 0.684553 0.351727 0.088 Uiso 1 1 calc R U . . .
H16B H 1.059271 0.583138 0.427226 0.088 Uiso 1 1 calc R U . . .
H16C H 1.198735 0.617401 0.356485 0.088 Uiso 1 1 calc R U . . .
S1 S 0.44749(7) 0.34959(5) 0.58925(4) 0.02900(14) Uani 1 1 d . . . . .
O10 O 0.3694(2) 0.33853(15) 0.67868(11) 0.0370(4) Uani 1 1 d . . . . .
C36 C 0.3210(3) 0.3961(2) 0.52479(18) 0.0384(6) Uani 1 1 d . . . . .
H36A H 0.240345 0.345182 0.540347 0.058 Uiso 1 1 calc R U . . .
H36B H 0.366472 0.396643 0.465706 0.058 Uiso 1 1 calc R U . . .
H36C H 0.286545 0.472215 0.532831 0.058 Uiso 1 1 calc R U . . .
C37 C 0.4726(3) 0.2103(2) 0.56467(17) 0.0357(6) Uani 1 1 d . . . . .
H37A H 0.542557 0.168897 0.594841 0.054 Uiso 1 1 calc R U . . .
H37B H 0.507644 0.214198 0.504036 0.054 Uiso 1 1 calc R U . . .
H37C H 0.381502 0.171523 0.581673 0.054 Uiso 1 1 calc R U . . .
C7 C 0.0716(3) 0.30202(18) 1.12750(13) 0.0224(4) Uani 1 1 d . . . . .
H7A H 0.008403 0.345034 1.166200 0.034 Uiso 1 1 calc R U . . .
H7B H 0.146359 0.263364 1.154991 0.034 Uiso 1 1 calc R U . . .
H7C H 0.015984 0.246515 1.111903 0.034 Uiso 1 1 calc R U . . .
C31 C 0.8175(3) 1.1515(2) 1.05018(15) 0.0271(5) Uani 1 1 d . . . . .
H31A H 0.888877 1.203212 1.014339 0.041 Uiso 1 1 calc R U . . .
H31B H 0.863974 1.095862 1.087238 0.041 Uiso 1 1 calc R U . . .
H31C H 0.744356 1.193861 1.084206 0.041 Uiso 1 1 calc R U . . .
C19 C 0.9973(3) 1.0818(3) 0.28381(16) 0.0407(7) Uani 1 1 d . . . . .
H19A H 1.100781 1.085853 0.278364 0.061 Uiso 1 1 calc R U . . .
H19B H 0.955420 1.158034 0.277296 0.061 Uiso 1 1 calc R U . . .
H19C H 0.977403 1.042974 0.240223 0.061 Uiso 1 1 calc R U . . .

loop_
_atom_site_aniso_label
_atom_site_aniso_U_11
_atom_site_aniso_U_22
_atom_site_aniso_U_33
_atom_site_aniso_U_23
_atom_site_aniso_U_13
_atom_site_aniso_U_12
Ga1 0.02474(15) 0.01678(14) 0.01510(14) -0.00193(9) -0.00437(10) -0.00189(10)
O8 0.0280(8) 0.0173(7) 0.0200(7) -0.0047(6) -0.0087(6) 0.0013(6)
O5 0.0275(8) 0.0168(7) 0.0179(7) 0.0002(5) -0.0042(6) -0.0011(6)
O4 0.0286(8) 0.0175(7) 0.0162(7) -0.0001(5) -0.0027(6) 0.0013(6)
O7 0.0258(8) 0.0207(7) 0.0227(7) -0.0053(6) -0.0080(6) 0.0000(6)
O1 0.0323(9) 0.0225(7) 0.0141(7) -0.0031(6) -0.0028(6) -0.0085(6)
O2 0.0279(8) 0.0191(7) 0.0149(7) -0.0017(5) -0.0015(6) -0.0066(6)
C38 0.0276(11) 0.0164(9) 0.0147(9) -0.0031(7) -0.0046(8) 0.0001(8)
O3 0.0348(9) 0.0300(8) 0.0157(7) 0.0012(6) -0.0075(6) -0.0076(7)
O9 0.0355(10) 0.0267(8) 0.0468(11) -0.0103(8) -0.0245(8) 0.0050(7)
O6 0.0322(9) 0.0239(8) 0.0235(8) 0.0016(6) -0.0044(7) 0.0067(7)
N5 0.0249(9) 0.0182(8) 0.0240(9) -0.0039(7) -0.0072(7) 0.0013(7)
N3 0.0237(9) 0.0325(10) 0.0152(8) -0.0022(7) -0.0035(7) -0.0018(8)
C35 0.0237(10) 0.0191(9) 0.0167(9) -0.0036(8) -0.0024(8) -0.0028(8)
C14 0.0284(11) 0.0237(10) 0.0164(10) -0.0027(8) -0.0072(8) -0.0017(8)
C34 0.0230(10) 0.0197(10) 0.0176(9) -0.0030(8) -0.0042(8) -0.0001(8)
C11 0.0186(9) 0.0151(9) 0.0158(9) -0.0016(7) -0.0023(7) 0.0017(7)
N1 0.0205(8) 0.0169(8) 0.0145(8) -0.0001(6) -0.0053(6) -0.0005(6)
C24 0.0243(11) 0.0215(10) 0.0196(10) -0.0022(8) -0.0060(8) -0.0009(8)
C2 0.0229(10) 0.0181(9) 0.0145(9) -0.0015(7) -0.0053(8) 0.0025(8)
C5 0.0203(10) 0.0151(9) 0.0140(9) -0.0011(7) -0.0036(7) 0.0022(7)
C29 0.0223(10) 0.0207(10) 0.0186(10) -0.0040(8) -0.0046(8) -0.0002(8)
C12 0.0269(11) 0.0175(9) 0.0163(9) -0.0028(8) -0.0070(8) 0.0005(8)
C23 0.0225(10) 0.0184(9) 0.0156(9) -0.0022(7) -0.0057(8) -0.0035(8)
C25 0.0233(10) 0.0211(10) 0.0172(9) -0.0027(8) -0.0038(8) -0.0041(8)
C10 0.0207(10) 0.0154(9) 0.0145(9) -0.0018(7) -0.0034(7) 0.0021(7)
C17 0.0258(11) 0.0288(11) 0.0164(10) 0.0002(8) -0.0077(8) -0.0084(9)
C26 0.0225(10) 0.0216(10) 0.0205(10) -0.0031(8) -0.0050(8) 0.0007(8)
C1 0.0254(10) 0.0159(9) 0.0137(9) -0.0014(7) -0.0023(8) 0.0024(8)
C13 0.0260(11) 0.0180(9) 0.0149(9) -0.0007(7) -0.0063(8) -0.0027(8)
N2 0.0217(9) 0.0177(8) 0.0147(8) -0.0012(6) -0.0038(7) 0.0007(6)
N6 0.0256(9) 0.0225(9) 0.0208(9) -0.0046(7) -0.0059(7) -0.0022(7)
N4 0.0292(10) 0.0386(11) 0.0173(9) 0.0026(8) -0.0071(8) -0.0111(8)
C9 0.0248(11) 0.0201(10) 0.0179(10) -0.0034(8) -0.0048(8) -0.0037(8)
C21 0.0342(12) 0.0204(10) 0.0221(11) -0.0001(8) -0.0106(9) -0.0040(9)
C8 0.0307(11) 0.0217(10) 0.0146(9) -0.0011(8) -0.0060(8) -0.0027(8)
C6 0.0223(10) 0.0184(9) 0.0139(9) -0.0006(7) -0.0024(8) 0.0011(8)
C3 0.0219(10) 0.0198(10) 0.0197(10) -0.0012(8) -0.0066(8) -0.0039(8)
C20 0.0434(14) 0.0248(11) 0.0237(11) 0.0064(9) -0.0160(10) -0.0094(10)
C22 0.0286(11) 0.0199(10) 0.0171(10) -0.0010(8) -0.0086(8) -0.0053(8)
C33 0.0290(11) 0.0200(10) 0.0236(11) -0.0037(8) -0.0086(9) 0.0025(8)
C4 0.0316(12) 0.0212(10) 0.0344(13) -0.0050(9) -0.0090(10) -0.0027(9)
C30 0.0243(11) 0.0311(11) 0.0154(9) -0.0056(8) -0.0047(8) -0.0007(9)
C32 0.0297(12) 0.0282(11) 0.0224(11) -0.0035(9) -0.0114(9) 0.0004(9)
C18 0.0375(14) 0.0326(12) 0.0228(11) 0.0059(9) -0.0138(10) -0.0152(10)
C27 0.0281(12) 0.0201(10) 0.0357(13) -0.0095(9) -0.0109(10) 0.0034(9)
C15 0.0268(12) 0.0495(15) 0.0227(11) -0.0032(11) 0.0001(9) 0.0013(11)
C28 0.0368(14) 0.0226(11) 0.0476(15) -0.0003(11) -0.0134(12) -0.0051(10)
C16 0.0491(19) 0.086(3) 0.0440(18) -0.0369(18) 0.0034(15) 0.0050(18)
S1 0.0323(3) 0.0283(3) 0.0275(3) -0.0054(2) -0.0074(2) -0.0027(2)
O10 0.0552(12) 0.0297(9) 0.0254(9) -0.0047(7) -0.0087(8) 0.0067(8)
C36 0.0516(17) 0.0361(14) 0.0318(13) -0.0085(11) -0.0170(12) 0.0040(12)
C37 0.0389(15) 0.0321(13) 0.0350(14) -0.0095(11) -0.0036(11) 0.0048(11)
C7 0.0286(11) 0.0221(10) 0.0148(9) 0.0007(8) -0.0032(8) -0.0018(8)
C31 0.0322(12) 0.0300(11) 0.0224(11) -0.0066(9) -0.0095(9) -0.0051(9)
C19 0.0451(16) 0.0498(16) 0.0254(12) 0.0129(11) -0.0133(11) -0.0204(13)

loop_
_atom_type_symbol
_atom_type_description
_atom_type_scat_dispersion_real
_atom_type_scat_dispersion_imag
_atom_type_scat_source
C C 0.0181 0.0091 'International Tables Vol C Tables 4.2.6.8 and 6.1.1.4'
H H 0.0000 0.0000 'International Tables Vol C Tables 4.2.6.8 and 6.1.1.4'
Ga Ga -1.2846 0.7763 'International Tables Vol C Tables 4.2.6.8 and 6.1.1.4'
N N 0.0311 0.0180 'International Tables Vol C Tables 4.2.6.8 and 6.1.1.4'
O O 0.0492 0.0322 'International Tables Vol C Tables 4.2.6.8 and 6.1.1.4'
S S 0.3331 0.5567 'International Tables Vol C Tables 4.2.6.8 and 6.1.1.4'

loop_
_geom_angle_atom_site_label_1
_geom_angle_atom_site_label_2
_geom_angle_atom_site_label_3
_geom_angle
_geom_angle_site_symmetry_1
_geom_angle_site_symmetry_3
_geom_angle_publ_flag
O5 Ga1 O8 92.15(6) . . ?
O4 Ga1 O8 87.16(6) . . ?
O4 Ga1 O5 90.83(6) . . ?
O4 Ga1 O1 94.41(7) . . ?
O4 Ga1 O2 86.75(7) . . ?
O7 Ga1 O8 89.95(6) . . ?
O7 Ga1 O5 90.03(7) . . ?
O7 Ga1 O4 177.01(6) . . ?
O7 Ga1 O1 88.46(7) . . ?
O7 Ga1 O2 92.36(7) . . ?
O1 Ga1 O8 177.93(7) . . ?
O1 Ga1 O5 89.17(6) . . ?
O1 Ga1 O2 91.52(6) . . ?
O2 Ga1 O8 87.23(6) . . ?
O2 Ga1 O5 177.53(7) . . ?
C35 O8 Ga1 124.42(14) . . ?
C23 O5 Ga1 124.97(13) . . ?
C12 O4 Ga1 131.34(13) . . ?
C24 O7 Ga1 130.44(15) . . ?
C38 O1 Ga1 129.11(14) . . ?
C11 O2 Ga1 126.00(13) . . ?
O1 C38 C1 117.85(18) . . ?
O3 C38 O1 122.80(19) . . ?
O3 C38 C1 119.3(2) . . ?
C29 N5 C27 120.77(19) . . ?
C26 N5 C29 119.44(19) . . ?
C26 N5 C27 119.76(19) . . ?
C14 N3 C17 119.7(2) . . ?
C14 N3 C15 118.6(2) . . ?
C17 N3 C15 121.60(19) . . ?
O8 C35 C34 118.29(19) . . ?
O8 C35 C25 125.9(2) . . ?
C25 C35 C34 115.83(19) . . ?
N3 C14 H14 117.8 . . ?
N3 C14 C13 124.4(2) . . ?
C13 C14 H14 117.8 . . ?
C29 C34 C35 121.62(19) . . ?
C33 C34 C35 122.0(2) . . ?
C33 C34 C29 116.4(2) . . ?
O2 C11 C10 117.07(18) . . ?
O2 C11 C1 126.46(19) . . ?
C1 C11 C10 116.47(19) . . ?
C2 N1 C5 119.34(18) . . ?
C2 N1 C3 119.48(17) . . ?
C5 N1 C3 121.17(17) . . ?
O7 C24 C25 117.75(19) . . ?
O9 C24 O7 123.7(2) . . ?
O9 C24 C25 118.5(2) . . ?
N1 C2 H2 117.8 . . ?
N1 C2 C1 124.50(19) . . ?
C1 C2 H2 117.8 . . ?
N1 C5 C10 119.40(18) . . ?
N2 C5 N1 116.50(18) . . ?
N2 C5 C10 124.10(19) . . ?
N5 C29 C34 118.91(19) . . ?
N6 C29 N5 116.43(19) . . ?
N6 C29 C34 124.7(2) . . ?
O4 C12 C13 118.27(18) . . ?
O6 C12 O4 122.8(2) . . ?
O6 C12 C13 119.0(2) . . ?
O5 C23 C13 125.57(19) . . ?
O5 C23 C22 118.31(19) . . ?
C13 C23 C22 116.12(19) . . ?
C35 C25 C24 124.89(19) . . ?
C26 C25 C35 119.6(2) . . ?
C26 C25 C24 115.25(19) . . ?
C5 C10 C11 121.23(18) . . ?
C5 C10 C9 117.32(19) . . ?
C9 C10 C11 121.41(19) . . ?
N3 C17 C22 119.15(19) . . ?
N4 C17 N3 116.4(2) . . ?
N4 C17 C22 124.5(2) . . ?
N5 C26 C25 124.4(2) . . ?
N5 C26 H26 117.8 . . ?
C25 C26 H26 117.8 . . ?
C11 C1 C38 124.2(2) . . ?
C2 C1 C38 116.88(18) . . ?
C2 C1 C11 118.91(19) . . ?
C14 C13 C12 116.04(19) . . ?
C14 C13 C23 119.13(19) . . ?
C23 C13 C12 124.8(2) . . ?
C6 N2 C5 117.14(19) . . ?
C30 N6 C29 117.07(19) . . ?
C18 N4 C17 117.1(2) . . ?
C10 C9 H9 120.3 . . ?
C8 C9 C10 119.3(2) . . ?
C8 C9 H9 120.3 . . ?
C20 C21 H21 120.3 . . ?
C20 C21 C22 119.4(2) . . ?
C22 C21 H21 120.3 . . ?
C9 C8 H8 120.5 . . ?
C9 C8 C6 118.98(19) . . ?
C6 C8 H8 120.5 . . ?
N2 C6 C8 123.13(19) . . ?
N2 C6 C7 117.51(19) . . ?
C8 C6 C7 119.36(19) . . ?
N1 C3 H3A 109.2 . . ?
N1 C3 H3B 109.2 . . ?
N1 C3 C4 112.13(18) . . ?
H3A C3 H3B 107.9 . . ?
C4 C3 H3A 109.2 . . ?
C4 C3 H3B 109.2 . . ?
C21 C20 H20 120.6 . . ?
C21 C20 C18 118.9(2) . . ?
C18 C20 H20 120.6 . . ?
C17 C22 C23 121.4(2) . . ?
C17 C22 C21 116.9(2) . . ?
C21 C22 C23 121.6(2) . . ?
C34 C33 H33 120.3 . . ?
C32 C33 C34 119.4(2) . . ?
C32 C33 H33 120.3 . . ?
C3 C4 H4A 109.5 . . ?
C3 C4 H4B 109.5 . . ?
C3 C4 H4C 109.5 . . ?
H4A C4 H4B 109.5 . . ?
H4A C4 H4C 109.5 . . ?
H4B C4 H4C 109.5 . . ?
N6 C30 C32 122.8(2) . . ?
N6 C30 C31 116.0(2) . . ?
C32 C30 C31 121.1(2) . . ?
C33 C32 C30 119.5(2) . . ?
C33 C32 H32 120.2 . . ?
C30 C32 H32 120.2 . . ?
N4 C18 C20 123.2(2) . . ?
N4 C18 C19 116.1(3) . . ?
C20 C18 C19 120.8(2) . . ?
N5 C27 H27A 109.2 . . ?
N5 C27 H27B 109.2 . . ?
N5 C27 C28 112.1(2) . . ?
H27A C27 H27B 107.9 . . ?
C28 C27 H27A 109.2 . . ?
C28 C27 H27B 109.2 . . ?
N3 C15 H15A 109.6 . . ?
N3 C15 H15B 109.6 . . ?
N3 C15 C16 110.4(2) . . ?
H15A C15 H15B 108.1 . . ?
C16 C15 H15A 109.6 . . ?
C16 C15 H15B 109.6 . . ?
C27 C28 H28A 109.5 . . ?
C27 C28 H28B 109.5 . . ?
C27 C28 H28C 109.5 . . ?
H28A C28 H28B 109.5 . . ?
H28A C28 H28C 109.5 . . ?
H28B C28 H28C 109.5 . . ?
C15 C16 H16A 109.5 . . ?
C15 C16 H16B 109.5 . . ?
C15 C16 H16C 109.5 . . ?
H16A C16 H16B 109.5 . . ?
H16A C16 H16C 109.5 . . ?
H16B C16 H16C 109.5 . . ?
O10 S1 C36 107.36(13) . . ?
O10 S1 C37 106.62(12) . . ?
C36 S1 C37 96.43(14) . . ?
S1 C36 H36A 109.5 . . ?
S1 C36 H36B 109.5 . . ?
S1 C36 H36C 109.5 . . ?
H36A C36 H36B 109.5 . . ?
H36A C36 H36C 109.5 . . ?
H36B C36 H36C 109.5 . . ?
S1 C37 H37A 109.5 . . ?
S1 C37 H37B 109.5 . . ?
S1 C37 H37C 109.5 . . ?
H37A C37 H37B 109.5 . . ?
H37A C37 H37C 109.5 . . ?
H37B C37 H37C 109.5 . . ?
C6 C7 H7A 109.5 . . ?
C6 C7 H7B 109.5 . . ?
C6 C7 H7C 109.5 . . ?
H7A C7 H7B 109.5 . . ?
H7A C7 H7C 109.5 . . ?
H7B C7 H7C 109.5 . . ?
C30 C31 H31A 109.5 . . ?
C30 C31 H31B 109.5 . . ?
C30 C31 H31C 109.5 . . ?
H31A C31 H31B 109.5 . . ?
H31A C31 H31C 109.5 . . ?
H31B C31 H31C 109.5 . . ?
C18 C19 H19A 109.5 . . ?
C18 C19 H19B 109.5 . . ?
C18 C19 H19C 109.5 . . ?
H19A C19 H19B 109.5 . . ?
H19A C19 H19C 109.5 . . ?
H19B C19 H19C 109.5 . . ?

loop_
_geom_bond_atom_site_label_1
_geom_bond_atom_site_label_2
_geom_bond_distance
_geom_bond_site_symmetry_2
_geom_bond_publ_flag
Ga1 O8 2.0085(15) . ?
Ga1 O5 1.9692(15) . ?
Ga1 O4 1.9405(15) . ?
Ga1 O7 1.9315(16) . ?
Ga1 O1 1.9534(15) . ?
Ga1 O2 1.9563(15) . ?
O8 C35 1.272(3) . ?
O5 C23 1.277(3) . ?
O4 C12 1.284(3) . ?
O7 C24 1.290(3) . ?
O1 C38 1.290(3) . ?
O2 C11 1.275(3) . ?
C38 O3 1.233(3) . ?
C38 C1 1.503(3) . ?
O9 C24 1.222(3) . ?
O6 C12 1.227(3) . ?
N5 C29 1.392(3) . ?
N5 C26 1.339(3) . ?
N5 C27 1.486(3) . ?
N3 C14 1.337(3) . ?
N3 C17 1.387(3) . ?
N3 C15 1.486(3) . ?
C35 C34 1.454(3) . ?
C35 C25 1.408(3) . ?
C14 H14 0.9500 . ?
C14 C13 1.381(3) . ?
C34 C29 1.407(3) . ?
C34 C33 1.402(3) . ?
C11 C10 1.450(3) . ?
C11 C1 1.418(3) . ?
N1 C2 1.346(3) . ?
N1 C5 1.387(3) . ?
N1 C3 1.486(3) . ?
C24 C25 1.508(3) . ?
C2 H2 0.9500 . ?
C2 C1 1.380(3) . ?
C5 C10 1.399(3) . ?
C5 N2 1.351(3) . ?
C29 N6 1.346(3) . ?
C12 C13 1.502(3) . ?
C23 C13 1.421(3) . ?
C23 C22 1.447(3) . ?
C25 C26 1.387(3) . ?
C10 C9 1.407(3) . ?
C17 N4 1.344(3) . ?
C17 C22 1.401(3) . ?
C26 H26 0.9500 . ?
N2 C6 1.334(3) . ?
N6 C30 1.334(3) . ?
N4 C18 1.331(3) . ?
C9 H9 0.9500 . ?
C9 C8 1.371(3) . ?
C21 H21 0.9500 . ?
C21 C20 1.370(3) . ?
C21 C22 1.407(3) . ?
C8 H8 0.9500 . ?
C8 C6 1.411(3) . ?
C6 C7 1.500(3) . ?
C3 H3A 0.9900 . ?
C3 H3B 0.9900 . ?
C3 C4 1.514(3) . ?
C20 H20 0.9500 . ?
C20 C18 1.411(4) . ?
C33 H33 0.9500 . ?
C33 C32 1.375(3) . ?
C4 H4A 0.9800 . ?
C4 H4B 0.9800 . ?
C4 H4C 0.9800 . ?
C30 C32 1.398(3) . ?
C30 C31 1.504(3) . ?
C32 H32 0.9500 . ?
C18 C19 1.501(3) . ?
C27 H27A 0.9900 . ?
C27 H27B 0.9900 . ?
C27 C28 1.510(4) . ?
C15 H15A 0.9900 . ?
C15 H15B 0.9900 . ?
C15 C16 1.523(5) . ?
C28 H28A 0.9800 . ?
C28 H28B 0.9800 . ?
C28 H28C 0.9800 . ?
C16 H16A 0.9800 . ?
C16 H16B 0.9800 . ?
C16 H16C 0.9800 . ?
S1 O10 1.4951(19) . ?
S1 C36 1.780(3) . ?
S1 C37 1.791(3) . ?
C36 H36A 0.9800 . ?
C36 H36B 0.9800 . ?
C36 H36C 0.9800 . ?
C37 H37A 0.9800 . ?
C37 H37B 0.9800 . ?
C37 H37C 0.9800 . ?
C7 H7A 0.9800 . ?
C7 H7B 0.9800 . ?
C7 H7C 0.9800 . ?
C31 H31A 0.9800 . ?
C31 H31B 0.9800 . ?
C31 H31C 0.9800 . ?
C19 H19A 0.9800 . ?
C19 H19B 0.9800 . ?
C19 H19C 0.9800 . ?

loop_
_geom_torsion_atom_site_label_1
_geom_torsion_atom_site_label_2
_geom_torsion_atom_site_label_3
_geom_torsion_atom_site_label_4
_geom_torsion
_geom_torsion_site_symmetry_1
_geom_torsion_site_symmetry_2
_geom_torsion_site_symmetry_3
_geom_torsion_site_symmetry_4
_geom_torsion_publ_flag
Ga1 O8 C35 C34 -171.55(14) . . . . ?
Ga1 O8 C35 C25 8.9(3) . . . . ?
Ga1 O5 C23 C13 -17.2(3) . . . . ?
Ga1 O5 C23 C22 163.16(14) . . . . ?
Ga1 O4 C12 O6 -170.35(16) . . . . ?
Ga1 O4 C12 C13 10.5(3) . . . . ?
Ga1 O7 C24 O9 164.78(18) . . . . ?
Ga1 O7 C24 C25 -19.0(3) . . . . ?
Ga1 O1 C38 O3 154.73(17) . . . . ?
Ga1 O1 C38 C1 -27.7(3) . . . . ?
Ga1 O2 C11 C10 174.43(13) . . . . ?
Ga1 O2 C11 C1 -5.3(3) . . . . ?
O8 C35 C34 C29 175.9(2) . . . . ?
O8 C35 C34 C33 -5.3(3) . . . . ?
O8 C35 C25 C24 9.9(4) . . . . ?
O8 C35 C25 C26 -175.9(2) . . . . ?
O5 C23 C13 C14 -177.1(2) . . . . ?
O5 C23 C13 C12 0.9(3) . . . . ?
O5 C23 C22 C17 179.40(19) . . . . ?
O5 C23 C22 C21 -1.5(3) . . . . ?
O4 C12 C13 C14 -178.68(19) . . . . ?
O4 C12 C13 C23 3.3(3) . . . . ?
O7 C24 C25 C35 -5.5(3) . . . . ?
O7 C24 C25 C26 -179.9(2) . . . . ?
O1 C38 C1 C11 11.2(3) . . . . ?
O1 C38 C1 C2 -166.75(19) . . . . ?
O2 C11 C10 C5 177.88(18) . . . . ?
O2 C11 C10 C9 -4.3(3) . . . . ?
O2 C11 C1 C38 5.6(3) . . . . ?
O2 C11 C1 C2 -176.5(2) . . . . ?
O3 C38 C1 C11 -171.1(2) . . . . ?
O3 C38 C1 C2 10.9(3) . . . . ?
O9 C24 C25 C35 171.0(2) . . . . ?
O9 C24 C25 C26 -3.4(3) . . . . ?
O6 C12 C13 C14 2.1(3) . . . . ?
O6 C12 C13 C23 -176.0(2) . . . . ?
N5 C29 N6 C30 178.36(19) . . . . ?
N3 C14 C13 C12 178.9(2) . . . . ?
N3 C14 C13 C23 -2.9(3) . . . . ?
N3 C17 N4 C18 -179.2(2) . . . . ?
N3 C17 C22 C23 -1.9(3) . . . . ?
N3 C17 C22 C21 179.0(2) . . . . ?
C35 C34 C29 N5 1.5(3) . . . . ?
C35 C34 C29 N6 -178.9(2) . . . . ?
C35 C34 C33 C32 179.4(2) . . . . ?
C35 C25 C26 N5 -1.7(3) . . . . ?
C14 N3 C17 N4 -178.4(2) . . . . ?
C14 N3 C17 C22 1.8(3) . . . . ?
C14 N3 C15 C16 83.2(3) . . . . ?
C34 C35 C25 C24 -169.7(2) . . . . ?
C34 C35 C25 C26 4.5(3) . . . . ?
C34 C29 N6 C30 -1.2(3) . . . . ?
C34 C33 C32 C30 0.5(4) . . . . ?
C11 C10 C9 C8 -177.2(2) . . . . ?
N1 C2 C1 C38 176.27(19) . . . . ?
N1 C2 C1 C11 -1.8(3) . . . . ?
N1 C5 C10 C11 -1.2(3) . . . . ?
N1 C5 C10 C9 -179.03(18) . . . . ?
N1 C5 N2 C6 178.91(18) . . . . ?
C24 C25 C26 N5 173.0(2) . . . . ?
C2 N1 C5 C10 3.3(3) . . . . ?
C2 N1 C5 N2 -176.01(18) . . . . ?
C2 N1 C3 C4 91.4(2) . . . . ?
C5 N1 C2 C1 -1.9(3) . . . . ?
C5 N1 C3 C4 -87.5(2) . . . . ?
C5 C10 C9 C8 0.7(3) . . . . ?
C5 N2 C6 C8 -0.4(3) . . . . ?
C5 N2 C6 C7 179.66(18) . . . . ?
C29 N5 C26 C25 -1.5(3) . . . . ?
C29 N5 C27 C28 81.4(3) . . . . ?
C29 C34 C33 C32 -1.7(3) . . . . ?
C29 N6 C30 C32 -0.2(3) . . . . ?
C29 N6 C30 C31 179.1(2) . . . . ?
C25 C35 C34 C29 -4.5(3) . . . . ?
C25 C35 C34 C33 174.4(2) . . . . ?
C10 C11 C1 C38 -174.13(18) . . . . ?
C10 C11 C1 C2 3.8(3) . . . . ?
C10 C5 N2 C6 -0.4(3) . . . . ?
C10 C9 C8 C6 -1.5(3) . . . . ?
C17 N3 C14 C13 0.6(3) . . . . ?
C17 N3 C15 C16 -93.0(3) . . . . ?
C17 N4 C18 C20 0.0(3) . . . . ?
C17 N4 C18 C19 -179.3(2) . . . . ?
C26 N5 C29 C34 1.6(3) . . . . ?
C26 N5 C29 N6 -178.1(2) . . . . ?
C26 N5 C27 C28 -100.6(3) . . . . ?
C1 C11 C10 C5 -2.4(3) . . . . ?
C1 C11 C10 C9 175.39(19) . . . . ?
C13 C23 C22 C17 -0.3(3) . . . . ?
C13 C23 C22 C21 178.8(2) . . . . ?
N2 C5 C10 C11 178.13(18) . . . . ?
N2 C5 C10 C9 0.3(3) . . . . ?
N6 C30 C32 C33 0.5(4) . . . . ?
N4 C17 C22 C23 178.3(2) . . . . ?
N4 C17 C22 C21 -0.9(3) . . . . ?
C9 C8 C6 N2 1.4(3) . . . . ?
C9 C8 C6 C7 -178.7(2) . . . . ?
C21 C20 C18 N4 -0.5(4) . . . . ?
C21 C20 C18 C19 178.8(2) . . . . ?
C3 N1 C2 C1 179.21(19) . . . . ?
C3 N1 C5 C10 -177.80(18) . . . . ?
C3 N1 C5 N2 2.9(3) . . . . ?
C20 C21 C22 C23 -178.8(2) . . . . ?
C20 C21 C22 C17 0.4(3) . . . . ?
C22 C23 C13 C14 2.5(3) . . . . ?
C22 C23 C13 C12 -179.44(19) . . . . ?
C22 C17 N4 C18 0.7(3) . . . . ?
C22 C21 C20 C18 0.2(3) . . . . ?
C33 C34 C29 N5 -177.4(2) . . . . ?
C33 C34 C29 N6 2.2(3) . . . . ?
C27 N5 C29 C34 179.6(2) . . . . ?
C27 N5 C29 N6 0.0(3) . . . . ?
C27 N5 C26 C25 -179.6(2) . . . . ?
C15 N3 C14 C13 -175.7(2) . . . . ?
C15 N3 C17 N4 -2.2(3) . . . . ?
C15 N3 C17 C22 178.0(2) . . . . ?
C31 C30 C32 C33 -178.7(2) . . . . ?
